data_2216734
loop_
_publ_author_name
'S. Balamurugan'
'A. Thiruvalluvar'
'R. J. Butcher'
'A. Manimekalai'
'J. Jayabharathi'

_publ_section_title
;
 2-[2,6-Bis(2-chlorophenyl)piperidin-4-ylidene]malononitrile
;
_journal_coeditor_code RK2063
_journal_issue 12
_journal_name_full 'Acta Crystallographica Section E'
_journal_page_first o4853
_journal_page_last o4853
_journal_paper_doi 10.1107/S1600536807060059
_journal_volume 63
_journal_year 2007
_chemical_formula_iupac 'C20 H15 Cl2 N3'
_chemical_formula_moiety 'C20 H15 Cl2 N3'
_chemical_formula_structural 'C20 H15 Cl2 N3'
_chemical_formula_sum 'C20 H15 Cl2 N3'
_chemical_formula_weight 368.25
_chemical_melting_point 452
_chemical_name_common 'piperidine derivative'
_chemical_name_systematic
;
2-[2,6-Bis(2-chlorophenyl)piperidin-4-ylidene]malononitrile
;
_space_group_IT_number 14
_symmetry_cell_setting monoclinic
_symmetry_space_group_name_Hall '-P 2ybc'
_symmetry_space_group_name_H-M 'P 1 21/c 1'
_atom_sites_solution_hydrogens geom
_atom_sites_solution_primary direct
_atom_sites_solution_secondary difmap
_cell_angle_alpha 90
_cell_angle_beta 105.494(7)
_cell_angle_gamma 90
_cell_formula_units_Z 4
_cell_length_a 15.1732(10)
_cell_length_b 7.5493(5)
_cell_length_c 16.3452(12)
_cell_measurement_reflns_used 3546
_cell_measurement_temperature 200(2)
_cell_measurement_theta_max 32.7848
_cell_measurement_theta_min 4.6890
_cell_volume 1804.3(2)
_computing_cell_refinement 'CrysAlis CCD (Oxford Diffraction, 2007)'
_computing_data_collection 'CrysAlis CCD (Oxford Diffraction, 2007)'
_computing_data_reduction 'CrysAlis RED (Oxford Diffraction, 2007)'
_computing_molecular_graphics 'ORTEP-3 (Farrugia, 1997)'
_computing_publication_material 'PLATON (Spek, 2003)'
_computing_structure_refinement 'SHELXL97 (Sheldrick, 1997)'
_computing_structure_solution 'SHELXS97 (Sheldrick, 1997)'
_diffrn_ambient_temperature 200(2)
_diffrn_detector_area_resol_mean 10.5081
_diffrn_measured_fraction_theta_full 0.989
_diffrn_measured_fraction_theta_max 0.902
_diffrn_measurement_device_type 'Oxford Diffraction Gemini'
_diffrn_measurement_method '\f and \w'
_diffrn_radiation_monochromator graphite
_diffrn_radiation_source 'fine--focus sealed tube'
_diffrn_radiation_type MoK\a
_diffrn_radiation_wavelength 0.71073
_diffrn_reflns_av_R_equivalents 0.0503
_diffrn_reflns_av_sigmaI/netI 0.1281
_diffrn_reflns_limit_h_max 21
_diffrn_reflns_limit_h_min -22
_diffrn_reflns_limit_k_max 11
_diffrn_reflns_limit_k_min -11
_diffrn_reflns_limit_l_max 24
_diffrn_reflns_limit_l_min -17
_diffrn_reflns_number 17148
_diffrn_reflns_theta_full 25.00
_diffrn_reflns_theta_max 32.80
_diffrn_reflns_theta_min 4.73
_diffrn_standards_interval_count 0
_diffrn_standards_interval_time 0
_diffrn_standards_number 0
_exptl_absorpt_coefficient_mu 0.367
_exptl_absorpt_correction_T_max 0.926
_exptl_absorpt_correction_T_min 0.829
_exptl_absorpt_correction_type multi-scan
_exptl_absorpt_process_details '(CrysAlis RED; Oxford Diffraction, 2007)'
_exptl_crystal_colour 'pale yellow'
_exptl_crystal_density_diffrn 1.356
_exptl_crystal_density_method 'not measured'
_exptl_crystal_description plate
_exptl_crystal_F_000 760
_exptl_crystal_size_max 0.51
_exptl_crystal_size_mid 0.44
_exptl_crystal_size_min 0.21
_refine_diff_density_max 0.224
_refine_diff_density_min -0.315
_refine_ls_extinction_method none
_refine_ls_goodness_of_fit_ref 0.889
_refine_ls_hydrogen_treatment mixed
_refine_ls_matrix_type full
_refine_ls_number_parameters 230
_refine_ls_number_reflns 6044
_refine_ls_number_restraints 0
_refine_ls_restrained_S_all 0.889
_refine_ls_R_factor_all 0.1672
_refine_ls_R_factor_gt 0.0409
_refine_ls_shift/su_max <0.002
_refine_ls_shift/su_mean 0.001
_refine_ls_structure_factor_coef Fsqd
_refine_ls_weighting_details 'calc w = 1/[\s^2^(Fo^2^)+(0.0517P)^2^] where P=(Fo^2^+2Fc^2^)/3'
_refine_ls_weighting_scheme calc
_refine_ls_wR_factor_gt 0.0866
_refine_ls_wR_factor_ref 0.1238
_reflns_number_gt 2122
_reflns_number_total 6044
_reflns_threshold_expression I>2\s(I)
_cod_data_source_file rk2063.cif
_cod_data_source_block I
_cod_original_sg_symbol_H-M 'P 21/c'
_cod_database_code 2216734
_cod_database_fobs_code 2216734

loop_
_symmetry_equiv_pos_site_id
_symmetry_equiv_pos_as_xyz
1 x,y,z
2 -x,1/2+y,1/2-z
3 -x,-y,-z
4 x,1/2-y,1/2+z

loop_
_atom_site_aniso_label
_atom_site_aniso_U_11
_atom_site_aniso_U_22
_atom_site_aniso_U_33
_atom_site_aniso_U_12
_atom_site_aniso_U_13
_atom_site_aniso_U_23
Cl1 0.0679(3) 0.0520(3) 0.0765(4) 0.0007(2) 0.0403(3) -0.0093(3)
Cl2 0.1155(5) 0.0572(4) 0.1071(5) 0.0202(3) 0.0665(4) 0.0268(4)
N1 0.0461(9) 0.0446(10) 0.0375(9) -0.0067(7) 0.0176(8) -0.0067(9)
N16 0.0757(12) 0.0742(14) 0.0707(12) -0.0104(10) 0.0422(10) -0.0109(11)
N18 0.1039(15) 0.0733(14) 0.1018(16) -0.0402(12) 0.0655(13) -0.0354(13)
C2 0.0453(10) 0.0367(10) 0.0371(10) -0.0036(8) 0.0143(8) -0.0019(9)
C3 0.0547(10) 0.0442(11) 0.0428(11) -0.0087(9) 0.0202(9) -0.0059(10)
C4 0.0426(10) 0.0504(12) 0.0376(10) -0.0071(8) 0.0123(8) -0.0057(10)
C5 0.0494(10) 0.0574(13) 0.0557(12) -0.0130(9) 0.0269(10) -0.0140(11)
C6 0.0415(9) 0.0411(10) 0.0468(11) -0.0012(8) 0.0197(8) -0.0005(10)
C14 0.0467(10) 0.0477(12) 0.0376(10) -0.0066(8) 0.0146(8) -0.0035(10)
C15 0.0532(11) 0.0473(12) 0.0478(11) -0.0081(9) 0.0179(9) -0.0096(11)
C17 0.0639(12) 0.0575(14) 0.0542(13) -0.0150(10) 0.0319(10) -0.0207(12)
C21 0.0460(10) 0.0353(10) 0.0319(9) -0.0002(8) 0.0123(8) 0.0017(9)
C22 0.0518(10) 0.0400(11) 0.0399(10) -0.0045(8) 0.0176(9) -0.0044(10)
C23 0.0515(11) 0.0539(13) 0.0493(12) -0.0107(10) 0.0173(9) 0.0012(11)
C24 0.0613(12) 0.0424(12) 0.0571(13) -0.0134(10) 0.0101(10) 0.0045(11)
C25 0.0664(13) 0.0360(11) 0.0638(14) -0.0008(10) 0.0148(10) -0.0037(11)
C26 0.0491(10) 0.0413(11) 0.0537(13) 0.0024(8) 0.0160(9) 0.0010(10)
C61 0.0369(9) 0.0475(11) 0.0411(11) -0.0007(8) 0.0126(8) -0.0017(10)
C62 0.0478(10) 0.0481(12) 0.0492(12) -0.0017(9) 0.0191(9) 0.0014(11)
C63 0.0563(12) 0.0814(16) 0.0459(12) -0.0101(11) 0.0202(10) 0.0072(13)
C64 0.0463(12) 0.105(2) 0.0506(13) 0.0043(12) 0.0242(10) -0.0030(15)
C65 0.0535(12) 0.0791(17) 0.0619(14) 0.0208(11) 0.0220(10) -0.0030(14)
C66 0.0526(11) 0.0568(13) 0.0553(12) 0.0118(10) 0.0215(10) 0.0070(12)

loop_
_atom_site_type_symbol
_atom_site_label
_atom_site_fract_x
_atom_site_fract_y
_atom_site_fract_z
_atom_site_U_iso_or_equiv
_atom_site_thermal_displace_type
_atom_site_occupancy
Cl Cl1 0.51594(3) 0.83403(7) 0.09858(4) 0.0614(2) Uani 1.000
Cl Cl2 0.20649(5) 0.40648(8) 0.32315(5) 0.0862(3) Uani 1.000
N N1 0.27010(10) 0.8856(2) 0.19991(11) 0.0415(5) Uani 1.000
N N16 0.32725(12) 0.4937(3) -0.09216(11) 0.0692(7) Uani 1.000
N N18 0.12217(15) 0.2456(3) 0.01170(14) 0.0857(9) Uani 1.000
C C2 0.33512(11) 0.8643(2) 0.14911(11) 0.0391(6) Uani 1.000
C C3 0.28114(13) 0.8191(2) 0.05805(12) 0.0459(6) Uani 1.000
C C4 0.22329(11) 0.6593(3) 0.05782(12) 0.0432(6) Uani 1.000
C C5 0.16425(12) 0.6703(3) 0.11789(12) 0.0517(7) Uani 1.000
C C6 0.22218(11) 0.7209(2) 0.20674(11) 0.0416(6) Uani 1.000
C C14 0.22543(11) 0.5155(3) 0.01047(11) 0.0434(6) Uani 1.000
C C15 0.28311(13) 0.5028(3) -0.04622(12) 0.0486(7) Uani 1.000
C C17 0.16823(14) 0.3631(3) 0.01110(13) 0.0554(8) Uani 1.000
C C21 0.39066(11) 1.0311(2) 0.15015(10) 0.0374(6) Uani 1.000
C C22 0.47250(12) 1.0308(3) 0.12742(11) 0.0429(6) Uani 1.000
C C23 0.52285(13) 1.1825(3) 0.12783(12) 0.0508(7) Uani 1.000
C C24 0.49203(13) 1.3408(3) 0.15060(13) 0.0547(7) Uani 1.000
C C25 0.41203(14) 1.3466(3) 0.17392(14) 0.0559(7) Uani 1.000
C C26 0.36109(12) 1.1931(2) 0.17297(12) 0.0476(7) Uani 1.000
C C61 0.16153(11) 0.7413(3) 0.26566(11) 0.0414(6) Uani 1.000
C C62 0.14843(12) 0.6070(3) 0.31873(12) 0.0472(7) Uani 1.000
C C63 0.08924(13) 0.6248(3) 0.36937(12) 0.0599(8) Uani 1.000
C C64 0.04183(13) 0.7797(4) 0.36721(13) 0.0651(9) Uani 1.000
C C65 0.05376(13) 0.9164(3) 0.31606(14) 0.0636(8) Uani 1.000
C C66 0.11242(12) 0.8965(3) 0.26533(13) 0.0535(7) Uani 1.000
H H1 0.2970(12) 0.917(3) 0.2470(12) 0.049(6) Uiso 1.000
H H2 0.37742 0.76416 0.17265 0.0469 Uiso 1.000
H H3A 0.24184 0.92063 0.03298 0.0550 Uiso 1.000
H H3B 0.32408 0.79641 0.02306 0.0550 Uiso 1.000
H H5A 0.13441 0.55450 0.12023 0.0620 Uiso 1.000
H H5B 0.11581 0.76006 0.09739 0.0620 Uiso 1.000
H H6 0.26803 0.62538 0.22874 0.0499 Uiso 1.000
H H23 0.57886 1.17760 0.11236 0.0610 Uiso 1.000
H H24 0.52616 1.44608 0.15019 0.0656 Uiso 1.000
H H25 0.39118 1.45574 0.19082 0.0671 Uiso 1.000
H H26 0.30499 1.19933 0.18823 0.0571 Uiso 1.000
H H63 0.08152 0.53052 0.40532 0.0719 Uiso 1.000
H H64 0.00043 0.79258 0.40135 0.0781 Uiso 1.000
H H65 0.02166 1.02463 0.31559 0.0763 Uiso 1.000
H H66 0.11943 0.99116 0.22929 0.0642 Uiso 1.000

loop_
_atom_type_symbol
_atom_type_description
_atom_type_scat_dispersion_real
_atom_type_scat_dispersion_imag
_atom_type_scat_source
N N 0.0061 0.0033 'International Tables Vol C Tables 4.2.6.8 and 6.1.1.4'
Cl Cl 0.1484 0.1585 'International Tables Vol C Tables 4.2.6.8 and 6.1.1.4'
H H 0.0000 0.0000 'International Tables Vol C Tables 4.2.6.8 and 6.1.1.4'
C C 0.0033 0.0016 'International Tables Vol C Tables 4.2.6.8 and 6.1.1.4'

loop_
_geom_angle_atom_site_label_1
_geom_angle_atom_site_label_2
_geom_angle_atom_site_label_3
_geom_angle
_geom_angle_publ_flag
C2 N1 C6 112.10(14) no
C6 N1 H1 108.3(15) no
C2 N1 H1 109.3(13) no
N1 C2 C21 111.19(13) no
N1 C2 C3 108.06(15) no
C3 C2 C21 110.34(14) no
C2 C3 C4 110.11(15) no
C3 C4 C5 114.09(18) no
C5 C4 C14 122.35(19) no
C3 C4 C14 123.53(17) no
C4 C5 C6 110.07(15) no
N1 C6 C61 111.32(15) no
C5 C6 C61 109.74(14) no
N1 C6 C5 108.14(15) no
C15 C14 C17 114.98(19) no
C4 C14 C15 122.66(19) no
C4 C14 C17 122.34(17) no
N16 C15 C14 178.7(2) no
N18 C17 C14 178.8(2) no
C2 C21 C26 121.17(15) no
C2 C21 C22 122.08(16) no
C22 C21 C26 116.75(16) no
Cl1 C22 C23 117.51(15) no
Cl1 C22 C21 120.30(16) no
C21 C22 C23 122.19(19) no
C22 C23 C24 119.86(19) no
C23 C24 C25 119.8(2) no
C24 C25 C26 120.2(2) no
C21 C26 C25 121.25(18) no
C62 C61 C66 117.03(17) no
C6 C61 C62 122.72(18) no
C6 C61 C66 120.18(17) no
C61 C62 C63 122.0(2) no
Cl2 C62 C61 120.46(15) no
Cl2 C62 C63 117.52(17) no
C62 C63 C64 119.3(2) no
C63 C64 C65 120.34(19) no
C64 C65 C66 119.8(2) no
C61 C66 C65 121.5(2) no
N1 C2 H2 109.00 no
C3 C2 H2 109.00 no
C21 C2 H2 109.00 no
C2 C3 H3A 110.00 no
C2 C3 H3B 110.00 no
C4 C3 H3A 110.00 no
C4 C3 H3B 110.00 no
H3A C3 H3B 108.00 no
C4 C5 H5A 110.00 no
C4 C5 H5B 110.00 no
C6 C5 H5A 110.00 no
C6 C5 H5B 110.00 no
H5A C5 H5B 108.00 no
N1 C6 H6 109.00 no
C5 C6 H6 109.00 no
C61 C6 H6 109.00 no
C22 C23 H23 120.00 no
C24 C23 H23 120.00 no
C23 C24 H24 120.00 no
C25 C24 H24 120.00 no
C24 C25 H25 120.00 no
C26 C25 H25 120.00 no
C21 C26 H26 119.00 no
C25 C26 H26 119.00 no
C62 C63 H63 120.00 no
C64 C63 H63 120.00 no
C63 C64 H64 120.00 no
C65 C64 H64 120.00 no
C64 C65 H65 120.00 no
C66 C65 H65 120.00 no
C61 C66 H66 119.00 no
C65 C66 H66 119.00 no

loop_
_geom_bond_atom_site_label_1
_geom_bond_atom_site_label_2
_geom_bond_distance
_geom_bond_publ_flag
Cl1 C22 1.741(2) no
Cl2 C62 1.743(2) no
N1 C2 1.458(2) no
N1 C6 1.460(2) no
N16 C15 1.134(3) no
N18 C17 1.131(3) no
N1 H1 0.81(2) no
C2 C21 1.513(2) no
C2 C3 1.533(3) no
C3 C4 1.491(3) no
C4 C14 1.339(3) no
C4 C5 1.498(3) no
C5 C6 1.532(3) no
C6 C61 1.507(2) no
C14 C17 1.443(3) no
C14 C15 1.438(3) no
C21 C22 1.388(3) no
C21 C26 1.388(2) no
C22 C23 1.376(3) no
C23 C24 1.371(3) no
C24 C25 1.367(3) no
C25 C26 1.391(3) no
C61 C66 1.388(3) no
C61 C62 1.383(3) no
C62 C63 1.381(3) no
C63 C64 1.368(4) no
C64 C65 1.370(3) no
C65 C66 1.377(3) no
C2 H2 1.0000 no
C3 H3A 0.9900 no
C3 H3B 0.9900 no
C5 H5A 0.9900 no
C5 H5B 0.9900 no
C6 H6 1.0000 no
C23 H23 0.9500 no
C24 H24 0.9500 no
C25 H25 0.9500 no
C26 H26 0.9500 no
C63 H63 0.9500 no
C64 H64 0.9500 no
C65 H65 0.9500 no
C66 H66 0.9500 no

loop_
_geom_contact_atom_site_label_1
_geom_contact_atom_site_label_2
_geom_contact_distance
_geom_contact_site_symmetry_2
_geom_contact_publ_flag
Cl1 C3 3.447(2) . no
Cl1 C25 3.586(2) 2_645 no
Cl1 N16 3.454(2) 3_665 no
Cl1 C23 3.591(2) 3_675 no
Cl1 H2 2.7400 . no
Cl1 H3B 2.8600 . no
Cl1 H24 3.0400 1_545 no
Cl2 H6 2.6000 . no
N16 C24 3.375(3) 3_675 no
N16 Cl1 3.454(2) 3_665 no
N1 H66 2.5800 . no
N1 H26 2.4500 . no
N16 H23 2.9200 3_675 no
N16 H24 2.6800 3_675 no
N16 H1 2.633(19) 4_564 no
N18 H5A 2.9100 . no
N18 H64 2.6500 2_545 no
N18 H63 2.6800 4_554 no
C3 Cl1 3.447(2) . no
C4 C63 3.596(3) 4_564 no
C4 C64 3.594(3) 4_564 no
C14 C25 3.569(3) 1_545 no
C14 C64 3.486(3) 4_564 no
C14 C65 3.567(3) 4_564 no
C15 C66 3.537(3) 4_564 no
C21 C24 3.570(3) 2_645 no
C22 C25 3.537(3) 2_645 no
C23 Cl1 3.591(2) 3_675 no
C24 N16 3.375(3) 3_675 no
C24 C21 3.570(3) 2_655 no
C25 Cl1 3.586(2) 2_655 no
C25 C14 3.569(3) 1_565 no
C25 C22 3.537(3) 2_655 no
C62 C65 3.567(3) 2_545 no
C63 C4 3.596(3) 4_565 no
C63 C65 3.586(3) 2_545 no
C64 C4 3.594(3) 4_565 no
C64 C14 3.486(3) 4_565 no
C65 C14 3.567(3) 4_565 no
C65 C62 3.567(3) 2_555 no
C65 C63 3.586(3) 2_555 no
C66 C15 3.537(3) 4_565 no
C15 H3B 2.4900 . no
C17 H5A 2.4500 . no
C22 H3B 3.0100 . no
C24 H2 3.0900 2_655 no
C26 H1 2.72(2) . no
C62 H65 2.9700 2_545 no
C63 H3A 3.0500 4_565 no
C66 H1 2.899(19) . no
C66 H5B 2.9500 . no
H1 C26 2.72(2) . no
H1 C66 2.899(19) . no
H1 H26 2.3500 . no
H1 N16 2.633(19) 4_565 no
H2 Cl1 2.7400 . no
H2 H6 2.3500 . no
H2 H25 2.3500 1_545 no
H2 C24 3.0900 2_645 no
H3A C63 3.0500 4_564 no
H3B Cl1 2.8600 . no
H3B C15 2.4900 . no
H3B C22 3.0100 . no
H5A N18 2.9100 . no
H5A C17 2.4500 . no
H5B C66 2.9500 . no
H6 Cl2 2.6000 . no
H6 H2 2.3500 . no
H6 H25 2.4800 1_545 no
H23 N16 2.9200 3_675 no
H24 Cl1 3.0400 1_565 no
H24 N16 2.6800 3_675 no
H25 H2 2.3500 1_565 no
H25 H6 2.4800 1_565 no
H26 N1 2.4500 . no
H26 H1 2.3500 . no
H63 N18 2.6800 4_555 no
H64 N18 2.6500 2_555 no
H65 C62 2.9700 2_555 no
H66 N1 2.5800 . no

loop_
_geom_hbond_atom_site_label_D
_geom_hbond_atom_site_label_H
_geom_hbond_atom_site_label_A
_geom_hbond_distance_DH
_geom_hbond_distance_HA
_geom_hbond_distance_DA
_geom_hbond_angle_DHA
_geom_hbond_publ_flag
C2 H2 Cl1 1.00 2.74 3.0777(18) 100.00 yes
C6 H6 Cl2 1.00 2.60 3.0909(18) 110.00 yes
C26 H26 N1 0.95 2.45 2.795(2) 102.00 yes

loop_
_geom_torsion_atom_site_label_1
_geom_torsion_atom_site_label_2
_geom_torsion_atom_site_label_3
_geom_torsion_atom_site_label_4
_geom_torsion
_geom_torsion_publ_flag
C6 N1 C2 C3 64.46(17) no
C6 N1 C2 C21 -174.30(14) no
C2 N1 C6 C5 -64.40(18) no
C2 N1 C6 C61 174.98(14) no
N1 C2 C3 C4 -55.69(18) no
C21 C2 C3 C4 -177.45(15) no
N1 C2 C21 C22 161.78(16) no
N1 C2 C21 C26 -19.1(2) no
C3 C2 C21 C22 -78.3(2) no
C3 C2 C21 C26 100.77(19) no
C2 C3 C4 C5 51.7(2) no
C2 C3 C4 C14 -126.22(19) no
C3 C4 C5 C6 -51.6(2) no
C14 C4 C5 C6 126.36(19) no
C3 C4 C14 C15 -1.1(3) no
C3 C4 C14 C17 -179.60(18) no
C5 C4 C14 C15 -178.89(18) no
C5 C4 C14 C17 2.6(3) no
C4 C5 C6 N1 55.4(2) no
C4 C5 C6 C61 176.97(17) no
N1 C6 C61 C62 -144.01(18) no
N1 C6 C61 C66 39.2(2) no
C5 C6 C61 C62 96.3(2) no
C5 C6 C61 C66 -80.5(2) no
C2 C21 C22 Cl1 -1.4(2) no
C2 C21 C22 C23 179.60(16) no
C26 C21 C22 Cl1 179.49(13) no
C26 C21 C22 C23 0.5(3) no
C2 C21 C26 C25 -179.97(17) no
C22 C21 C26 C25 -0.8(3) no
Cl1 C22 C23 C24 -179.57(15) no
C21 C22 C23 C24 -0.5(3) no
C22 C23 C24 C25 0.9(3) no
C23 C24 C25 C26 -1.3(3) no
C24 C25 C26 C21 1.2(3) no
C6 C61 C62 Cl2 2.7(3) no
C6 C61 C62 C63 -176.83(18) no
C66 C61 C62 Cl2 179.61(15) no
C66 C61 C62 C63 0.1(3) no
C6 C61 C66 C65 177.46(18) no
C62 C61 C66 C65 0.5(3) no
Cl2 C62 C63 C64 -179.49(16) no
C61 C62 C63 C64 0.1(3) no
C62 C63 C64 C65 -0.7(3) no
C63 C64 C65 C66 1.3(3) no
C64 C65 C66 C61 -1.2(3) no
